data_1502924
loop_
_publ_author_name
'Maeda, Chihiro'
'Shinokubo, Hiroshi'
'Osuka, Atsuhiro'

_publ_section_title
;
 Synthesis of meso,meso'-pyrrole-bridged diporphyrins by Cu(I)-mediated
 annulation.
;
_journal_issue 8
_journal_name_full 'Organic letters'
_journal_page_first 1820
_journal_page_last 1823
_journal_paper_doi 10.1021/ol100448x
_journal_volume 12
_journal_year 2010
_chemical_formula_sum 'C134 H149 N9 Zn2'
_chemical_formula_weight 2016.36
_chemical_name_systematic
; 
 ? 
;
_space_group_IT_number 15
_symmetry_cell_setting monoclinic
_symmetry_Int_Tables_number 15
_symmetry_space_group_name_Hall '-C 2yc'
_symmetry_space_group_name_H-M 'C 1 2/c 1'
_atom_sites_solution_hydrogens geom
_atom_sites_solution_primary direct
_atom_sites_solution_secondary difmap
_audit_creation_method SHELXL-97
_cell_angle_alpha 90.000(5)
_cell_angle_beta 98.552(5)
_cell_angle_gamma 90.000(5)
_cell_formula_units_Z 4
_cell_length_a 29.021(5)
_cell_length_b 10.712(5)
_cell_length_c 49.322(5)
_cell_measurement_temperature 293(2)
_cell_volume 15162(8)
_computing_cell_refinement 'Bruker SMART'
_computing_data_collection 'Bruker SMART'
_computing_data_reduction 'Bruker SAINT'
_computing_molecular_graphics 'Bruker SHELXTL'
_computing_publication_material 'Bruker SHELXTL'
_computing_structure_refinement 'SHELXL-97 (Sheldrick, 1997)'
_computing_structure_solution 'SHELXS-97 (Sheldrick, 1990)'
_diffrn_ambient_temperature 293(2)
_diffrn_detector_area_resol_mean 8.366
_diffrn_measured_fraction_theta_full 0.996
_diffrn_measured_fraction_theta_max 0.996
_diffrn_measurement_device_type 'CCD area detector'
_diffrn_measurement_method 'phi and omega scans'
_diffrn_radiation_monochromator graphite
_diffrn_radiation_source 'fine-focus sealed tube'
_diffrn_radiation_type MoK\a
_diffrn_radiation_wavelength 0.71069
_diffrn_reflns_av_R_equivalents 0.0930
_diffrn_reflns_av_sigmaI/netI 0.1952
_diffrn_reflns_limit_h_max 33
_diffrn_reflns_limit_h_min -34
_diffrn_reflns_limit_k_max 12
_diffrn_reflns_limit_k_min -8
_diffrn_reflns_limit_l_max 58
_diffrn_reflns_limit_l_min -58
_diffrn_reflns_number 36626
_diffrn_reflns_theta_full 25.00
_diffrn_reflns_theta_max 25.00
_diffrn_reflns_theta_min 0.83
_exptl_absorpt_coefficient_mu 0.357
_exptl_absorpt_correction_T_max 0.9824
_exptl_absorpt_correction_T_min 0.8704
_exptl_absorpt_correction_type empirical
_exptl_crystal_colour red
_exptl_crystal_density_diffrn 0.883
_exptl_crystal_density_method 'not measured'
_exptl_crystal_description prism
_exptl_crystal_F_000 4304
_exptl_crystal_size_max 0.40
_exptl_crystal_size_mid 0.20
_exptl_crystal_size_min 0.05
_platon_squeeze_details
;
;
_refine_diff_density_max 1.195
_refine_diff_density_min -0.858
_refine_diff_density_rms 0.092
_refine_ls_extinction_method none
_refine_ls_goodness_of_fit_ref 0.930
_refine_ls_hydrogen_treatment constr
_refine_ls_matrix_type full
_refine_ls_number_parameters 632
_refine_ls_number_reflns 13315
_refine_ls_number_restraints 480
_refine_ls_restrained_S_all 0.930
_refine_ls_R_factor_all 0.1530
_refine_ls_R_factor_gt 0.0930
_refine_ls_shift/su_max 0.003
_refine_ls_shift/su_mean 0.000
_refine_ls_structure_factor_coef Fsqd
_refine_ls_weighting_details 'calc w=1/[\s^2^(Fo^2^)+(0.1160P)^2^+0.0000P] where P=(Fo^2^+2Fc^2^)/3'
_refine_ls_weighting_scheme calc
_refine_ls_wR_factor_gt 0.2347
_refine_ls_wR_factor_ref 0.2553
_reflns_number_gt 6382
_reflns_number_total 13315
_reflns_threshold_expression >2sigma(I)
_cod_data_source_file ol100448x_si_002.cif
_cod_data_source_block 100121cmaeda
_cod_depositor_comments
;
The following automatic conversions were performed:

'_symmetry_cell_setting' value 'Monoclinic' changed to 'monoclinic'
according to /home/saulius/struct/CIF-dictionaries/cif_core.dic
dictionary named 'cif_core.dic' version 2.4.2 from 2011-04-26.

Automatic conversion script
Id: cif_fix_values 1715 2011-07-08 13:25:40Z adriana 
;
_cod_original_sg_symbol_H-M 'C 2/c'
_cod_database_code 1502924

loop_
_symmetry_equiv_pos_as_xyz
'x, y, z'
'-x, y, -z+1/2'
'x+1/2, y+1/2, z'
'-x+1/2, y+1/2, -z+1/2'
'-x, -y, -z'
'x, -y, z-1/2'
'-x+1/2, -y+1/2, -z'
'x+1/2, -y+1/2, z-1/2'

loop_
_atom_site_label
_atom_site_type_symbol
_atom_site_fract_x
_atom_site_fract_y
_atom_site_fract_z
_atom_site_U_iso_or_equiv
_atom_site_adp_type
_atom_site_occupancy
_atom_site_symmetry_multiplicity
_atom_site_calc_flag
_atom_site_refinement_flags
C18 C 0.70378(18) 1.0142(6) 0.12876(12) 0.0492(16) Uani 1 1 d U
C40 C 0.3111(4) 1.2781(10) 0.0669(2) 0.124(4) Uani 1 1 d U
H40A H 0.3118 1.2303 0.0505 0.186 Uiso 1 1 calc R
H40B H 0.3421 1.3048 0.0741 0.186 Uiso 1 1 calc R
H40C H 0.2915 1.3499 0.0627 0.186 Uiso 1 1 calc R
C41 C 0.2430(3) 1.1688(11) 0.0756(2) 0.143(4) Uani 1 1 d U
H41A H 0.2253 1.1237 0.0873 0.214 Uiso 1 1 calc R
H41B H 0.2447 1.1209 0.0593 0.214 Uiso 1 1 calc R
H41C H 0.2282 1.2474 0.0707 0.214 Uiso 1 1 calc R
C42 C 0.29688(14) 1.2713(7) 0.11452(12) 0.099(3) Uani 1 1 d U
H42A H 0.2871 1.3548 0.1094 0.149 Uiso 1 1 calc R
H42B H 0.3292 1.2717 0.1223 0.149 Uiso 1 1 calc R
H42C H 0.2787 1.2400 0.1278 0.149 Uiso 1 1 calc R
C1 C 0.64589(11) 1.1271(4) 0.18888(7) 0.0301(12) Uani 1 1 d RU
C2 C 0.65572(11) 1.1740(4) 0.21645(7) 0.0379(13) Uani 1 1 d RU
H2 H 0.6851 1.1899 0.2262 0.045 Uiso 1 1 calc R
C3 C 0.61436(17) 1.1909(5) 0.22561(10) 0.0356(13) Uani 1 1 d U
H3 H 0.6100 1.2212 0.2427 0.043 Uiso 1 1 calc R
C4 C 0.57848(16) 1.1532(5) 0.20387(9) 0.0275(11) Uani 1 1 d U
C5 C 0.53081(15) 1.1560(5) 0.20513(9) 0.0244(11) Uani 1 1 d U
C6 C 0.49523(16) 1.1194(5) 0.18429(9) 0.0270(11) Uani 1 1 d U
C7 C 0.44668(16) 1.1235(5) 0.18636(10) 0.0321(12) Uani 1 1 d U
H7 H 0.4333 1.1492 0.2014 0.039 Uiso 1 1 calc R
C8 C 0.42409(17) 1.0823(6) 0.16205(10) 0.0372(13) Uani 1 1 d U
H8 H 0.3920 1.0755 0.1572 0.045 Uiso 1 1 calc R
C9 C 0.45850(16) 1.0511(5) 0.14519(9) 0.0290(11) Uani 1 1 d U
C10 C 0.44874(16) 1.0022(5) 0.11857(10) 0.0276(12) Uani 1 1 d U
C11 C 0.48303(18) 0.9689(6) 0.10226(10) 0.0360(12) Uani 1 1 d U
C12 C 0.4726(2) 0.9151(6) 0.07517(11) 0.0409(14) Uani 1 1 d U
H12 H 0.4432 0.8977 0.0657 0.049 Uiso 1 1 calc R
C13 C 0.51357(19) 0.8950(6) 0.06634(11) 0.0429(14) Uani 1 1 d U
H13 H 0.5177 0.8643 0.0492 0.051 Uiso 1 1 calc R
C14 C 0.55030(18) 0.9298(6) 0.08835(11) 0.0386(13) Uani 1 1 d U
C15 C 0.59794(18) 0.9270(6) 0.08659(11) 0.0429(14) Uani 1 1 d U
C16 C 0.63295(18) 0.9713(6) 0.10720(11) 0.0447(14) Uani 1 1 d U
C17 C 0.68163(19) 0.9689(7) 0.10519(13) 0.0593(17) Uani 1 1 d U
H17 H 0.6952 0.9411 0.0903 0.071 Uiso 1 1 calc R
H18 H 0.7352 1.0313 0.1334 0.071 Uiso 1 1 d R
C19 C 0.66979(18) 1.0447(6) 0.14583(11) 0.0441(14) Uani 1 1 d U
C20 C 0.67815(16) 1.0983(6) 0.17209(10) 0.0354(13) Uani 1 1 d U
C21 C 0.39887(8) 0.9875(3) 0.10716(7) 0.0317(12) Uani 1 1 d GU
C22 C 0.37009(11) 1.0913(3) 0.10222(7) 0.0432(14) Uani 1 1 d GU
H22 H 0.3827 1.1712 0.1045 0.052 Uiso 1 1 calc R
C23 C 0.32254(10) 1.0758(3) 0.09391(8) 0.0553(16) Uani 1 1 d GU
C24 C 0.30376(8) 0.9564(4) 0.09054(8) 0.0528(16) Uani 1 1 d GU
H24 H 0.2719 0.9460 0.0850 0.063 Uiso 1 1 calc R
C25 C 0.33253(12) 0.8526(3) 0.09547(8) 0.0516(15) Uani 1 1 d GU
C26 C 0.38009(11) 0.8682(3) 0.10378(7) 0.0411(14) Uani 1 1 d GU
H26 H 0.3993 0.7987 0.1071 0.049 Uiso 1 1 calc R
N1 N 0.59796(13) 1.1139(4) 0.18160(8) 0.0302(10) Uani 1 1 d U
C27 C 0.61307(12) 0.8824(4) 0.06042(6) 0.0453(14) Uani 1 1 d GU
C28 C 0.63326(13) 0.9666(3) 0.04424(7) 0.0445(15) Uani 1 1 d GU
H28 H 0.6361 1.0502 0.0493 0.053 Uiso 1 1 calc R
C29 C 0.64918(13) 0.9257(4) 0.02054(7) 0.0478(15) Uani 1 1 d GU
C30 C 0.64492(13) 0.8007(4) 0.01302(6) 0.0498(16) Uani 1 1 d GU
H30 H 0.6556 0.7734 -0.0028 0.060 Uiso 1 1 calc R
C31 C 0.62473(14) 0.7166(3) 0.02920(7) 0.0527(16) Uani 1 1 d GU
C32 C 0.60881(13) 0.7574(3) 0.05290(7) 0.0452(15) Uani 1 1 d GU
H32 H 0.5953 0.7011 0.0637 0.054 Uiso 1 1 calc R
N2 N 0.50170(13) 1.0734(4) 0.15937(7) 0.0265(10) Uani 1 1 d U
C33 C 0.72846(8) 1.1331(3) 0.18266(7) 0.0324(12) Uani 1 1 d GU
C34 C 0.73964(10) 1.2587(3) 0.18633(7) 0.0384(13) Uani 1 1 d GU
H34 H 0.7169 1.3193 0.1817 0.046 Uiso 1 1 calc R
C35 C 0.78487(11) 1.2939(3) 0.19688(7) 0.0368(13) Uani 1 1 d GU
C36 C 0.81892(8) 1.2034(3) 0.20375(7) 0.0359(13) Uani 1 1 d GU
H36 H 0.8492 1.2269 0.2108 0.043 Uiso 1 1 calc R
C37 C 0.80774(9) 1.0777(3) 0.20008(7) 0.0348(12) Uani 1 1 d GU
C38 C 0.76251(11) 1.0426(3) 0.18953(7) 0.0364(13) Uani 1 1 d GU
H38 H 0.7550 0.9585 0.1871 0.044 Uiso 1 1 calc R
C39 C 0.2901(3) 1.1905(9) 0.08998(17) 0.083(2) Uani 1 1 d U
C43 C 0.3129(2) 0.7192(7) 0.09240(15) 0.0676(19) Uani 1 1 d U
C44 C 0.3220(3) 0.6526(8) 0.11983(15) 0.077(2) Uani 1 1 d U
H44A H 0.3093 0.5697 0.1179 0.116 Uiso 1 1 calc R
H44B H 0.3074 0.6978 0.1331 0.116 Uiso 1 1 calc R
H44C H 0.3549 0.6481 0.1259 0.116 Uiso 1 1 calc R
C45 C 0.3375(3) 0.6517(8) 0.07033(17) 0.099(3) Uani 1 1 d U
H45A H 0.3329 0.6991 0.0536 0.148 Uiso 1 1 calc R
H45B H 0.3245 0.5698 0.0670 0.148 Uiso 1 1 calc R
H45C H 0.3703 0.6449 0.0769 0.148 Uiso 1 1 calc R
C46 C 0.2613(3) 0.7128(9) 0.08132(19) 0.108(3) Uani 1 1 d U
H46A H 0.2555 0.7551 0.0640 0.162 Uiso 1 1 calc R
H46B H 0.2439 0.7522 0.0940 0.162 Uiso 1 1 calc R
H46C H 0.2520 0.6270 0.0789 0.162 Uiso 1 1 calc R
C47 C 0.6708(2) 1.0150(6) 0.00162(12) 0.0496(16) Uani 1 1 d U
C48 C 0.6729(3) 1.1510(7) 0.01279(14) 0.072(2) Uani 1 1 d U
H48A H 0.6892 1.2028 0.0015 0.108 Uiso 1 1 calc R
H48B H 0.6890 1.1518 0.0313 0.108 Uiso 1 1 calc R
H48C H 0.6418 1.1822 0.0125 0.108 Uiso 1 1 calc R
C49 C 0.7198(2) 0.9761(8) -0.00094(15) 0.074(2) Uani 1 1 d U
H49A H 0.7340 1.0387 -0.0109 0.111 Uiso 1 1 calc R
H49B H 0.7191 0.8981 -0.0106 0.111 Uiso 1 1 calc R
H49C H 0.7375 0.9668 0.0170 0.111 Uiso 1 1 calc R
C50 C 0.6409(2) 1.0188(7) -0.02633(13) 0.0599(19) Uani 1 1 d U
H50A H 0.6118 1.0592 -0.0249 0.090 Uiso 1 1 calc R
H50B H 0.6350 0.9352 -0.0330 0.090 Uiso 1 1 calc R
H50C H 0.6569 1.0643 -0.0389 0.090 Uiso 1 1 calc R
C51 C 0.6169(3) 0.5755(7) 0.02081(15) 0.0706(19) Uani 1 1 d U
C52 C 0.6393(3) 0.5444(9) -0.00457(17) 0.100(3) Uani 1 1 d U
H52A H 0.6380 0.4559 -0.0077 0.149 Uiso 1 1 calc R
H52B H 0.6712 0.5712 -0.0017 0.149 Uiso 1 1 calc R
H52C H 0.6227 0.5865 -0.0202 0.149 Uiso 1 1 calc R
C53 C 0.5671(4) 0.5447(9) 0.0179(2) 0.110(3) Uani 1 1 d U
H53A H 0.5550 0.5691 0.0343 0.165 Uiso 1 1 calc R
H53B H 0.5630 0.4565 0.0152 0.165 Uiso 1 1 calc R
H53C H 0.5506 0.5886 0.0025 0.165 Uiso 1 1 calc R
C54 C 0.6457(5) 0.4920(9) 0.0440(2) 0.136(4) Uani 1 1 d U
H54A H 0.6333 0.5026 0.0608 0.204 Uiso 1 1 calc R
H54B H 0.6778 0.5171 0.0465 0.204 Uiso 1 1 calc R
H54C H 0.6433 0.4059 0.0385 0.204 Uiso 1 1 calc R
C55 C 0.7944(2) 1.4355(6) 0.20029(12) 0.0493(15) Uani 1 1 d U
C56 C 0.7879(2) 1.4989(6) 0.17254(13) 0.0593(19) Uani 1 1 d U
H56A H 0.7970 1.5849 0.1747 0.089 Uiso 1 1 calc R
H56B H 0.7557 1.4940 0.1645 0.089 Uiso 1 1 calc R
H56C H 0.8068 1.4580 0.1608 0.089 Uiso 1 1 calc R
C57 C 0.7615(2) 1.4963(7) 0.21818(15) 0.066(2) Uani 1 1 d U
H57A H 0.7677 1.5843 0.2196 0.099 Uiso 1 1 calc R
H57B H 0.7665 1.4595 0.2361 0.099 Uiso 1 1 calc R
H57C H 0.7298 1.4832 0.2100 0.099 Uiso 1 1 calc R
C58 C 0.8449(2) 1.4624(7) 0.21400(14) 0.0583(18) Uani 1 1 d U
H58A H 0.8664 1.4251 0.2033 0.087 Uiso 1 1 calc R
H58B H 0.8498 1.4277 0.2322 0.087 Uiso 1 1 calc R
H58C H 0.8500 1.5509 0.2150 0.087 Uiso 1 1 calc R
C59 C 0.84686(19) 0.9844(6) 0.20851(12) 0.0457(15) Uani 1 1 d U
C60 C 0.8875(2) 1.0113(7) 0.19412(18) 0.080(3) Uani 1 1 d U
H60A H 0.8793 0.9938 0.1749 0.120 Uiso 1 1 calc R
H60B H 0.9134 0.9598 0.2016 0.120 Uiso 1 1 calc R
H60C H 0.8961 1.0976 0.1966 0.120 Uiso 1 1 calc R
C61 C 0.8640(2) 0.9972(6) 0.24041(14) 0.061(2) Uani 1 1 d U
H61A H 0.8743 1.0811 0.2445 0.092 Uiso 1 1 calc R
H61B H 0.8892 0.9403 0.2458 0.092 Uiso 1 1 calc R
H61C H 0.8387 0.9779 0.2502 0.092 Uiso 1 1 calc R
C62 C 0.8308(2) 0.8501(7) 0.20447(14) 0.064(2) Uani 1 1 d U
H62A H 0.8059 0.8348 0.2148 0.096 Uiso 1 1 calc R
H62B H 0.8563 0.7950 0.2107 0.096 Uiso 1 1 calc R
H62C H 0.8201 0.8353 0.1854 0.096 Uiso 1 1 calc R
C63 C 0.51572(15) 1.2066(5) 0.23030(9) 0.0262(11) Uani 1 1 d U
C64 C 0.50999(17) 1.3279(6) 0.23805(10) 0.0339(13) Uani 1 1 d U
H64 H 0.5181 1.3984 0.2288 0.041 Uiso 1 1 calc R
C65 C 0.5000 0.9985(7) 0.2500 0.0282(16) Uani 1 2 d SU
C66 C 0.45947(19) 0.9327(6) 0.25118(11) 0.0398(14) Uani 1 1 d U
H66 H 0.4319 0.9757 0.2520 0.048 Uiso 1 1 calc R
C67 C 0.4594(2) 0.8046(6) 0.25121(11) 0.0479(15) Uani 1 1 d U
H67 H 0.4318 0.7616 0.2521 0.058 Uiso 1 1 calc R
C68 C 0.5000 0.7389(10) 0.2500 0.056(2) Uani 1 2 d SU
H68 H 0.5000 0.6521 0.2500 0.067 Uiso 1 2 calc SR
N3 N 0.52977(13) 0.9733(4) 0.11012(8) 0.0337(11) Uani 1 1 d U
N4 N 0.62640(14) 1.0163(5) 0.13205(9) 0.0384(12) Uani 1 1 d U
N5 N 0.5000 1.1316(6) 0.2500 0.0242(13) Uani 1 2 d SU
Zn1 Zn 0.56454(2) 1.04215(7) 0.145828(11) 0.0350(2) Uani 1 1 d .

loop_
_atom_site_aniso_label
_atom_site_aniso_U_11
_atom_site_aniso_U_22
_atom_site_aniso_U_33
_atom_site_aniso_U_23
_atom_site_aniso_U_13
_atom_site_aniso_U_12
C18 0.020(2) 0.078(4) 0.048(3) -0.031(3) 0.001(2) 0.002(3)
C40 0.143(9) 0.105(8) 0.107(7) -0.004(6) -0.033(6) 0.067(7)
C41 0.090(7) 0.127(8) 0.186(10) -0.064(7) -0.064(6) 0.068(6)
C42 0.089(6) 0.099(7) 0.096(6) -0.034(5) -0.033(5) 0.066(5)
C1 0.017(2) 0.044(3) 0.028(2) -0.007(2) -0.0003(18) -0.004(2)
C2 0.022(2) 0.054(4) 0.035(3) -0.018(3) -0.004(2) -0.007(3)
C3 0.027(3) 0.048(4) 0.030(3) -0.014(2) -0.004(2) -0.003(2)
C4 0.023(2) 0.039(3) 0.020(2) -0.005(2) 0.0005(18) -0.005(2)
C5 0.020(2) 0.032(3) 0.022(2) 0.002(2) 0.0033(17) 0.001(2)
C6 0.020(2) 0.036(3) 0.024(2) 0.001(2) -0.0002(18) 0.002(2)
C7 0.022(2) 0.048(4) 0.026(2) -0.008(2) 0.0004(19) 0.003(2)
C8 0.025(2) 0.051(4) 0.034(3) -0.006(3) -0.002(2) 0.000(3)
C9 0.022(2) 0.037(3) 0.027(2) -0.007(2) -0.0011(18) -0.002(2)
C10 0.018(2) 0.030(3) 0.032(2) -0.006(2) -0.0050(19) 0.000(2)
C11 0.030(2) 0.043(3) 0.032(2) -0.009(2) -0.008(2) 0.000(2)
C12 0.041(3) 0.041(3) 0.036(3) -0.013(3) -0.007(2) 0.001(3)
C13 0.038(3) 0.054(4) 0.034(3) -0.020(3) -0.004(2) 0.006(3)
C14 0.034(3) 0.042(3) 0.038(3) -0.013(2) 0.000(2) 0.001(3)
C15 0.034(3) 0.055(4) 0.038(3) -0.025(3) 0.001(2) 0.005(3)
C16 0.027(3) 0.066(4) 0.040(3) -0.021(3) 0.001(2) 0.007(3)
C17 0.028(3) 0.097(5) 0.052(3) -0.029(3) 0.005(2) 0.008(3)
C19 0.023(2) 0.060(4) 0.048(3) -0.025(3) -0.001(2) 0.003(3)
C20 0.022(2) 0.047(3) 0.036(3) -0.009(2) 0.000(2) 0.000(2)
C21 0.021(2) 0.043(3) 0.028(2) -0.007(2) -0.0086(19) -0.001(2)
C22 0.026(3) 0.051(4) 0.046(3) -0.011(3) -0.017(2) 0.005(3)
C23 0.032(3) 0.071(4) 0.054(3) -0.021(3) -0.020(2) 0.018(3)
C24 0.024(3) 0.081(5) 0.050(3) -0.017(3) -0.006(2) -0.008(3)
C25 0.040(3) 0.069(4) 0.041(3) -0.015(3) -0.011(2) -0.027(3)
C26 0.033(3) 0.054(4) 0.033(3) -0.009(3) -0.008(2) -0.007(3)
N1 0.019(2) 0.041(3) 0.030(2) -0.009(2) 0.0029(16) -0.0030(19)
C27 0.032(3) 0.063(4) 0.038(3) -0.020(3) -0.004(2) 0.009(3)
C28 0.032(3) 0.060(4) 0.041(3) -0.016(3) 0.002(2) 0.003(3)
C29 0.040(3) 0.060(4) 0.041(3) -0.015(3) -0.004(2) 0.001(3)
C30 0.052(3) 0.059(4) 0.037(3) -0.015(3) 0.003(3) 0.011(3)
C31 0.059(3) 0.057(4) 0.041(3) -0.021(3) 0.002(3) 0.012(3)
C32 0.051(3) 0.053(4) 0.032(3) -0.012(3) 0.005(2) 0.013(3)
N2 0.0205(19) 0.033(3) 0.024(2) -0.0040(18) -0.0039(15) -0.0035(19)
C33 0.016(2) 0.047(3) 0.034(3) -0.014(2) 0.0038(19) -0.002(2)
C34 0.029(3) 0.042(4) 0.042(3) -0.009(3) -0.003(2) 0.002(3)
C35 0.031(3) 0.039(3) 0.037(3) -0.005(2) -0.007(2) -0.008(2)
C36 0.026(3) 0.045(4) 0.034(3) -0.003(3) -0.003(2) -0.009(3)
C37 0.022(2) 0.047(3) 0.035(3) 0.003(2) 0.003(2) 0.002(2)
C38 0.029(3) 0.045(3) 0.037(3) -0.012(3) 0.011(2) -0.009(3)
C39 0.055(4) 0.091(5) 0.089(5) -0.026(4) -0.032(3) 0.039(4)
C43 0.062(4) 0.068(5) 0.065(4) 0.002(4) -0.016(3) -0.030(4)
C44 0.064(5) 0.083(6) 0.078(5) 0.002(4) -0.012(4) -0.020(4)
C45 0.142(8) 0.063(6) 0.087(6) -0.027(5) 0.005(5) -0.061(6)
C46 0.082(6) 0.103(7) 0.119(7) 0.013(6) -0.051(5) -0.055(5)
C47 0.045(3) 0.058(4) 0.043(3) -0.005(3) -0.002(3) -0.004(3)
C48 0.068(5) 0.079(6) 0.066(4) -0.020(4) 0.001(4) -0.029(4)
C49 0.056(4) 0.100(6) 0.067(4) -0.004(4) 0.011(3) 0.001(4)
C50 0.046(4) 0.081(6) 0.048(4) -0.002(3) -0.007(3) -0.006(4)
C51 0.096(5) 0.055(4) 0.060(4) -0.017(3) 0.009(4) 0.019(4)
C52 0.127(7) 0.094(7) 0.081(5) -0.043(5) 0.028(5) 0.005(6)
C53 0.120(8) 0.079(7) 0.143(8) -0.047(6) 0.056(6) -0.027(6)
C54 0.223(12) 0.073(7) 0.098(7) -0.009(5) -0.026(7) 0.051(7)
C55 0.042(3) 0.043(4) 0.056(3) -0.005(3) -0.012(3) -0.003(3)
C56 0.068(4) 0.034(4) 0.067(4) 0.002(3) -0.020(3) -0.004(3)
C57 0.054(4) 0.053(5) 0.087(5) -0.030(4) -0.007(4) -0.002(3)
C58 0.043(3) 0.060(5) 0.066(4) -0.003(4) -0.013(3) -0.007(3)
C59 0.032(3) 0.046(4) 0.058(3) 0.008(3) 0.001(2) 0.005(3)
C60 0.044(4) 0.071(6) 0.128(7) 0.034(5) 0.025(4) 0.027(4)
C61 0.058(4) 0.037(4) 0.076(5) -0.002(3) -0.033(3) 0.002(3)
C62 0.052(4) 0.057(5) 0.071(4) -0.015(4) -0.029(3) 0.009(4)
C63 0.015(2) 0.040(3) 0.023(2) 0.001(2) -0.0012(17) 0.001(2)
C64 0.027(3) 0.046(4) 0.026(3) -0.001(2) -0.0025(19) -0.002(3)
C65 0.029(3) 0.025(4) 0.027(3) 0.000 -0.008(3) 0.000
C66 0.038(3) 0.037(4) 0.043(3) 0.002(3) 0.000(2) -0.001(3)
C67 0.055(3) 0.044(4) 0.043(3) 0.000(3) 0.002(3) -0.013(3)
C68 0.070(6) 0.051(6) 0.042(4) 0.000 -0.006(4) 0.000
N3 0.021(2) 0.044(3) 0.034(2) -0.013(2) -0.0024(17) -0.007(2)
N4 0.025(2) 0.051(3) 0.038(2) -0.026(2) 0.0006(18) 0.001(2)
N5 0.020(3) 0.034(4) 0.016(3) 0.000 -0.005(2) 0.000
Zn1 0.0226(3) 0.0592(5) 0.0221(3) -0.0088(3) 0.0000(2) -0.0061(3)

loop_
_atom_type_symbol
_atom_type_description
_atom_type_scat_dispersion_real
_atom_type_scat_dispersion_imag
_atom_type_scat_source
C C 0.0033 0.0016 'International Tables Vol C Tables 4.2.6.8 and 6.1.1.4'
H H 0.0000 0.0000 'International Tables Vol C Tables 4.2.6.8 and 6.1.1.4'
N N 0.0061 0.0033 'International Tables Vol C Tables 4.2.6.8 and 6.1.1.4'
Zn Zn 0.2839 1.4301 'International Tables Vol C Tables 4.2.6.8 and 6.1.1.4'

loop_
_geom_angle_atom_site_label_1
_geom_angle_atom_site_label_2
_geom_angle_atom_site_label_3
_geom_angle
_geom_angle_site_symmetry_1
_geom_angle_site_symmetry_3
C17 C18 C19 108.2(5) . .
C17 C18 H18 128.0 . .
C19 C18 H18 123.6 . .
C39 C40 H40A 109.5 . .
C39 C40 H40B 109.5 . .
H40A C40 H40B 109.5 . .
C39 C40 H40C 109.5 . .
H40A C40 H40C 109.5 . .
H40B C40 H40C 109.5 . .
C39 C41 H41A 109.5 . .
C39 C41 H41B 109.5 . .
H41A C41 H41B 109.5 . .
C39 C41 H41C 109.5 . .
H41A C41 H41C 109.5 . .
H41B C41 H41C 109.5 . .
C39 C42 H42A 109.5 . .
C39 C42 H42B 109.5 . .
H42A C42 H42B 109.5 . .
C39 C42 H42C 109.5 . .
H42A C42 H42C 109.5 . .
H42B C42 H42C 109.5 . .
C20 C1 N1 124.5(3) . .
C20 C1 C2 126.2(2) . .
N1 C1 C2 109.2(2) . .
C3 C2 C1 107.5(2) . .
C3 C2 H2 126.2 . .
C1 C2 H2 126.2 . .
C2 C3 C4 107.0(4) . .
C2 C3 H3 126.5 . .
C4 C3 H3 126.5 . .
N1 C4 C5 124.8(4) . .
N1 C4 C3 110.1(4) . .
C5 C4 C3 125.1(4) . .
C4 C5 C6 126.1(4) . .
C4 C5 C63 117.7(4) . .
C6 C5 C63 116.1(4) . .
N2 C6 C5 125.3(4) . .
N2 C6 C7 110.2(4) . .
C5 C6 C7 124.5(4) . .
C8 C7 C6 106.3(4) . .
C8 C7 H7 126.9 . .
C6 C7 H7 126.9 . .
C7 C8 C9 107.7(4) . .
C7 C8 H8 126.2 . .
C9 C8 H8 126.2 . .
N2 C9 C10 126.0(4) . .
N2 C9 C8 109.2(4) . .
C10 C9 C8 124.7(4) . .
C9 C10 C11 124.4(4) . .
C9 C10 C21 116.4(4) . .
C11 C10 C21 119.2(4) . .
N3 C11 C10 126.0(4) . .
N3 C11 C12 110.0(5) . .
C10 C11 C12 123.9(5) . .
C13 C12 C11 106.9(5) . .
C13 C12 H12 126.6 . .
C11 C12 H12 126.6 . .
C12 C13 C14 107.6(5) . .
C12 C13 H13 126.2 . .
C14 C13 H13 126.2 . .
N3 C14 C15 126.8(5) . .
N3 C14 C13 108.3(4) . .
C15 C14 C13 124.8(5) . .
C14 C15 C16 124.2(5) . .
C14 C15 C27 118.6(4) . .
C16 C15 C27 117.1(4) . .
N4 C16 C15 126.1(5) . .
N4 C16 C17 110.0(5) . .
C15 C16 C17 123.9(5) . .
C18 C17 C16 106.6(5) . .
C18 C17 H17 126.7 . .
C16 C17 H17 126.7 . .
N4 C19 C20 124.5(5) . .
N4 C19 C18 108.7(4) . .
C20 C19 C18 126.7(5) . .
C1 C20 C19 127.4(4) . .
C1 C20 C33 116.4(4) . .
C19 C20 C33 116.2(4) . .
C22 C21 C26 120.0 . .
C22 C21 C10 120.6(3) . .
C26 C21 C10 119.1(3) . .
C23 C22 C21 120.0 . .
C23 C22 H22 120.0 . .
C21 C22 H22 120.0 . .
C22 C23 C24 120.0 . .
C22 C23 C39 120.1(4) . .
C24 C23 C39 119.8(4) . .
C25 C24 C23 120.0 . .
C25 C24 H24 120.0 . .
C23 C24 H24 120.0 . .
C24 C25 C26 120.0 . .
C24 C25 C43 121.5(4) . .
C26 C25 C43 118.5(4) . .
C25 C26 C21 120.0 . .
C25 C26 H26 120.0 . .
C21 C26 H26 120.0 . .
C4 N1 C1 106.1(3) . .
C4 N1 Zn1 127.5(3) . .
C1 N1 Zn1 126.3(3) . .
C28 C27 C32 120.0 . .
C28 C27 C15 119.3(3) . .
C32 C27 C15 120.7(3) . .
C27 C28 C29 120.0 . .
C27 C28 H28 120.0 . .
C29 C28 H28 120.0 . .
C30 C29 C28 120.0 . .
C30 C29 C47 117.8(3) . .
C28 C29 C47 122.2(3) . .
C31 C30 C29 120.0 . .
C31 C30 H30 120.0 . .
C29 C30 H30 120.0 . .
C32 C31 C30 120.0 . .
C32 C31 C51 118.0(4) . .
C30 C31 C51 121.9(4) . .
C31 C32 C27 120.0 . .
C31 C32 H32 120.0 . .
C27 C32 H32 120.0 . .
C6 N2 C9 106.7(4) . .
C6 N2 Zn1 126.8(3) . .
C9 N2 Zn1 126.6(3) . .
C34 C33 C38 120.0 . .
C34 C33 C20 118.4(3) . .
C38 C33 C20 121.6(3) . .
C33 C34 C35 120.0 . .
C33 C34 H34 120.0 . .
C35 C34 H34 120.0 . .
C34 C35 C36 120.0 . .
C34 C35 C55 116.7(3) . .
C36 C35 C55 123.3(3) . .
C37 C36 C35 120.0 . .
C37 C36 H36 120.0 . .
C35 C36 H36 120.0 . .
C38 C37 C36 120.0 . .
C38 C37 C59 123.3(3) . .
C36 C37 C59 116.7(3) . .
C37 C38 C33 120.0 . .
C37 C38 H38 120.0 . .
C33 C38 H38 120.0 . .
C41 C39 C42 119.5(7) . .
C41 C39 C23 116.3(7) . .
C42 C39 C23 111.1(5) . .
C41 C39 C40 99.7(8) . .
C42 C39 C40 102.3(8) . .
C23 C39 C40 105.0(6) . .
C46 C43 C44 109.3(6) . .
C46 C43 C25 114.1(6) . .
C44 C43 C25 109.7(5) . .
C46 C43 C45 104.9(7) . .
C44 C43 C45 111.5(7) . .
C25 C43 C45 107.3(5) . .
C43 C44 H44A 109.5 . .
C43 C44 H44B 109.5 . .
H44A C44 H44B 109.5 . .
C43 C44 H44C 109.5 . .
H44A C44 H44C 109.5 . .
H44B C44 H44C 109.5 . .
C43 C45 H45A 109.5 . .
C43 C45 H45B 109.5 . .
H45A C45 H45B 109.5 . .
C43 C45 H45C 109.5 . .
H45A C45 H45C 109.5 . .
H45B C45 H45C 109.5 . .
C43 C46 H46A 109.5 . .
C43 C46 H46B 109.5 . .
H46A C46 H46B 109.5 . .
C43 C46 H46C 109.5 . .
H46A C46 H46C 109.5 . .
H46B C46 H46C 109.5 . .
C49 C47 C50 110.6(5) . .
C49 C47 C29 110.8(5) . .
C50 C47 C29 109.8(5) . .
C49 C47 C48 107.5(6) . .
C50 C47 C48 106.5(6) . .
C29 C47 C48 111.5(5) . .
C47 C48 H48A 109.5 . .
C47 C48 H48B 109.5 . .
H48A C48 H48B 109.5 . .
C47 C48 H48C 109.5 . .
H48A C48 H48C 109.5 . .
H48B C48 H48C 109.5 . .
C47 C49 H49A 109.5 . .
C47 C49 H49B 109.5 . .
H49A C49 H49B 109.5 . .
C47 C49 H49C 109.5 . .
H49A C49 H49C 109.5 . .
H49B C49 H49C 109.5 . .
C47 C50 H50A 109.5 . .
C47 C50 H50B 109.5 . .
H50A C50 H50B 109.5 . .
C47 C50 H50C 109.5 . .
H50A C50 H50C 109.5 . .
H50B C50 H50C 109.5 . .
C53 C51 C52 113.8(7) . .
C53 C51 C31 110.0(6) . .
C52 C51 C31 111.2(7) . .
C53 C51 C54 110.4(9) . .
C52 C51 C54 102.9(7) . .
C31 C51 C54 108.2(6) . .
C51 C52 H52A 109.5 . .
C51 C52 H52B 109.5 . .
H52A C52 H52B 109.5 . .
C51 C52 H52C 109.5 . .
H52A C52 H52C 109.5 . .
H52B C52 H52C 109.5 . .
C51 C53 H53A 109.5 . .
C51 C53 H53B 109.5 . .
H53A C53 H53B 109.5 . .
C51 C53 H53C 109.5 . .
H53A C53 H53C 109.5 . .
H53B C53 H53C 109.5 . .
C51 C54 H54A 109.5 . .
C51 C54 H54B 109.5 . .
H54A C54 H54B 109.5 . .
C51 C54 H54C 109.5 . .
H54A C54 H54C 109.5 . .
H54B C54 H54C 109.5 . .
C56 C55 C57 108.9(6) . .
C56 C55 C35 110.2(5) . .
C57 C55 C35 111.3(5) . .
C56 C55 C58 107.1(5) . .
C57 C55 C58 107.4(5) . .
C35 C55 C58 111.8(5) . .
C55 C56 H56A 109.5 . .
C55 C56 H56B 109.5 . .
H56A C56 H56B 109.5 . .
C55 C56 H56C 109.5 . .
H56A C56 H56C 109.5 . .
H56B C56 H56C 109.5 . .
C55 C57 H57A 109.5 . .
C55 C57 H57B 109.5 . .
H57A C57 H57B 109.5 . .
C55 C57 H57C 109.5 . .
H57A C57 H57C 109.5 . .
H57B C57 H57C 109.5 . .
C55 C58 H58A 109.5 . .
C55 C58 H58B 109.5 . .
H58A C58 H58B 109.5 . .
C55 C58 H58C 109.5 . .
H58A C58 H58C 109.5 . .
H58B C58 H58C 109.5 . .
C60 C59 C62 111.7(6) . .
C60 C59 C37 110.7(5) . .
C62 C59 C37 112.6(4) . .
C60 C59 C61 107.6(6) . .
C62 C59 C61 104.9(5) . .
C37 C59 C61 109.0(5) . .
C59 C60 H60A 109.5 . .
C59 C60 H60B 109.5 . .
H60A C60 H60B 109.5 . .
C59 C60 H60C 109.5 . .
H60A C60 H60C 109.5 . .
H60B C60 H60C 109.5 . .
C59 C61 H61A 109.5 . .
C59 C61 H61B 109.5 . .
H61A C61 H61B 109.5 . .
C59 C61 H61C 109.5 . .
H61A C61 H61C 109.5 . .
H61B C61 H61C 109.5 . .
C59 C62 H62A 109.5 . .
C59 C62 H62B 109.5 . .
H62A C62 H62B 109.5 . .
C59 C62 H62C 109.5 . .
H62A C62 H62C 109.5 . .
H62B C62 H62C 109.5 . .
C64 C63 N5 106.7(4) . .
C64 C63 C5 130.1(5) . .
N5 C63 C5 123.0(5) . .
C63 C64 C64 108.7(3) . 2_655
C63 C64 H64 125.7 . .
C64 C64 H64 125.7 2_655 .
C66 C65 C66 118.6(7) 2_655 .
C66 C65 N5 120.7(4) 2_655 .
C66 C65 N5 120.7(4) . .
C67 C66 C65 120.8(6) . .
C67 C66 H66 119.6 . .
C65 C66 H66 119.6 . .
C66 C67 C68 120.6(7) . .
C66 C67 H67 119.7 . .
C68 C67 H67 119.7 . .
C67 C68 C67 118.7(9) 2_655 .
C67 C68 H68 120.6 2_655 .
C67 C68 H68 120.6 . .
C11 N3 C14 107.1(4) . .
C11 N3 Zn1 127.4(3) . .
C14 N3 Zn1 125.4(3) . .
C16 N4 C19 106.5(4) . .
C16 N4 Zn1 126.9(3) . .
C19 N4 Zn1 126.5(3) . .
C63 N5 C63 109.3(6) . 2_655
C63 N5 C65 125.3(3) . .
C63 N5 C65 125.3(3) 2_655 .
N4 Zn1 N1 90.60(15) . .
N4 Zn1 N3 90.58(16) . .
N1 Zn1 N3 178.59(17) . .
N4 Zn1 N2 178.4(2) . .
N1 Zn1 N2 89.33(15) . .
N3 Zn1 N2 89.47(15) . .

loop_
_geom_bond_atom_site_label_1
_geom_bond_atom_site_label_2
_geom_bond_distance
_geom_bond_site_symmetry_2
C18 C17 1.334(8) .
C18 C19 1.427(7) .
C18 H18 0.9257 .
C40 C39 1.660(14) .
C40 H40A 0.9600 .
C40 H40B 0.9600 .
C40 H40C 0.9600 .
C41 C39 1.463(10) .
C41 H41A 0.9600 .
C41 H41B 0.9600 .
C41 H41C 0.9600 .
C42 C39 1.477(8) .
C42 H42A 0.9600 .
C42 H42B 0.9600 .
C42 H42C 0.9600 .
C1 C20 1.374(6) .
C1 N1 1.391(5) .
C1 C2 1.4385 .
C2 C3 1.356(6) .
C2 H2 0.9300 .
C3 C4 1.437(6) .
C3 H3 0.9300 .
C4 N1 1.374(6) .
C4 C5 1.394(6) .
C5 C6 1.400(6) .
C5 C63 1.479(7) .
C6 N2 1.363(6) .
C6 C7 1.429(6) .
C7 C8 1.352(7) .
C7 H7 0.9300 .
C8 C9 1.431(7) .
C8 H8 0.9300 .
C9 N2 1.363(6) .
C9 C10 1.403(7) .
C10 C11 1.415(7) .
C10 C21 1.481(5) .
C11 N3 1.355(6) .
C11 C12 1.445(7) .
C12 C13 1.343(8) .
C12 H12 0.9300 .
C13 C14 1.452(7) .
C13 H13 0.9300 .
C14 N3 1.384(6) .
C14 C15 1.398(7) .
C15 C16 1.408(7) .
C15 C27 1.502(6) .
C16 N4 1.357(7) .
C16 C17 1.431(8) .
C17 H17 0.9300 .
C19 N4 1.373(6) .
C19 C20 1.405(7) .
C20 C33 1.522(5) .
C21 C22 1.3900 .
C21 C26 1.3900 .
C22 C23 1.3900 .
C22 H22 0.9300 .
C23 C24 1.3900 .
C23 C39 1.542(8) .
C24 C25 1.3900 .
C24 H24 0.9300 .
C25 C26 1.3900 .
C25 C43 1.538(8) .
C26 H26 0.9300 .
N1 Zn1 2.034(4) .
C27 C28 1.3900 .
C27 C32 1.3900 .
C28 C29 1.3900 .
C28 H28 0.9300 .
C29 C30 1.3900 .
C29 C47 1.534(7) .
C30 C31 1.3900 .
C30 H30 0.9300 .
C31 C32 1.3900 .
C31 C51 1.574(8) .
C32 H32 0.9300 .
N2 Zn1 2.060(4) .
C33 C34 1.3900 .
C33 C38 1.3900 .
C34 C35 1.3900 .
C34 H34 0.9300 .
C35 C36 1.3900 .
C35 C55 1.546(7) .
C36 C37 1.3900 .
C36 H36 0.9300 .
C37 C38 1.3900 .
C37 C59 1.523(6) .
C38 H38 0.9300 .
C43 C46 1.517(10) .
C43 C44 1.518(10) .
C43 C45 1.566(11) .
C44 H44A 0.9600 .
C44 H44B 0.9600 .
C44 H44C 0.9600 .
C45 H45A 0.9600 .
C45 H45B 0.9600 .
C45 H45C 0.9600 .
C46 H46A 0.9600 .
C46 H46B 0.9600 .
C46 H46C 0.9600 .
C47 C49 1.504(9) .
C47 C50 1.517(8) .
C47 C48 1.555(10) .
C48 H48A 0.9600 .
C48 H48B 0.9600 .
C48 H48C 0.9600 .
C49 H49A 0.9600 .
C49 H49B 0.9600 .
C49 H49C 0.9600 .
C50 H50A 0.9600 .
C50 H50B 0.9600 .
C50 H50C 0.9600 .
C51 C53 1.470(12) .
C51 C52 1.530(10) .
C51 C54 1.586(12) .
C52 H52A 0.9600 .
C52 H52B 0.9600 .
C52 H52C 0.9600 .
C53 H53A 0.9600 .
C53 H53B 0.9600 .
C53 H53C 0.9600 .
C54 H54A 0.9600 .
C54 H54B 0.9600 .
C54 H54C 0.9600 .
C55 C56 1.515(9) .
C55 C57 1.538(9) .
C55 C58 1.549(8) .
C56 H56A 0.9600 .
C56 H56B 0.9600 .
C56 H56C 0.9600 .
C57 H57A 0.9600 .
C57 H57B 0.9600 .
C57 H57C 0.9600 .
C58 H58A 0.9600 .
C58 H58B 0.9600 .
C58 H58C 0.9600 .
C59 C60 1.493(9) .
C59 C62 1.517(9) .
C59 C61 1.584(9) .
C60 H60A 0.9600 .
C60 H60B 0.9600 .
C60 H60C 0.9600 .
C61 H61A 0.9600 .
C61 H61B 0.9600 .
C61 H61C 0.9600 .
C62 H62A 0.9600 .
C62 H62B 0.9600 .
C62 H62C 0.9600 .
C63 C64 1.372(8) .
C63 N5 1.389(6) .
C64 C64 1.389(10) 2_655
C64 H64 0.9300 .
C65 C66 1.380(7) 2_655
C65 C66 1.380(7) .
C65 N5 1.425(9) .
C66 C67 1.373(9) .
C66 H66 0.9300 .
C67 C68 1.381(8) .
C67 H67 0.9300 .
C68 C67 1.381(8) 2_655
C68 H68 0.9300 .
N3 Zn1 2.034(4) .
N4 Zn1 2.031(4) .
N5 C63 1.389(6) 2_655

loop_
_platon_squeeze_void_nr
_platon_squeeze_void_average_x
_platon_squeeze_void_average_y
_platon_squeeze_void_average_z
_platon_squeeze_void_volume
_platon_squeeze_void_count_electrons
_platon_squeeze_void_content
1 -0.118 -0.059 0.009 17788 4998 ' '
